data_4121680
loop_
_publ_author_name
'Ye, Xuan'
'Plessow, Philipp N.'
'Brinks, Marion K.'
'Schelwies, Mathias'
'Schaub, Thomas'
'Rominger, Frank'
'Paciello, Rocco'
'Limbach, Michael'
'Hofmann, Peter'

_publ_section_title
;
 Alcohol amination with ammonia catalyzed by an acridine-based ruthenium
 pincer complex: a mechanistic study.
;
_journal_issue 16
_journal_name_full 'Journal of the American Chemical Society'
_journal_page_first 5923
_journal_page_last 5929
_journal_paper_doi 10.1021/ja409368a
_journal_volume 136
_journal_year 2014
_chemical_formula_sum 'C40 H54 Cl N O P2 Ru'
_chemical_formula_weight 763.30
_chemical_name_common 'E in manuscript'
_chemical_name_systematic
; 
 ? 
;
_space_group_IT_number 2
_symmetry_cell_setting triclinic
_symmetry_space_group_name_Hall '-P 1'
_symmetry_space_group_name_H-M 'P -1'
_atom_sites_solution_hydrogens geom
_atom_sites_solution_primary direct
_atom_sites_solution_secondary difmap
_audit_creation_method SHELXL-97
_cell_angle_alpha 91.686(1)
_cell_angle_beta 105.557(1)
_cell_angle_gamma 98.583(1)
_cell_formula_units_Z 2
_cell_length_a 9.3907(3)
_cell_length_b 12.8593(4)
_cell_length_c 16.0266(5)
_cell_measurement_reflns_used 7890
_cell_measurement_temperature 200(2)
_cell_measurement_theta_max 20.22
_cell_measurement_theta_min 2.28
_cell_volume 1838.65(10)
_computing_cell_refinement 'Bruker SAINT'
_computing_data_collection 'Bruker APEX2'
_computing_data_reduction 'Bruker SAINT'
_computing_molecular_graphics 'Bruker SHELXTL'
_computing_publication_material 'Bruker SHELXTL'
_computing_structure_refinement 'SHELXL-97 (Sheldrick, 2008)'
_computing_structure_solution 'SHELXS-97 (Sheldrick, 2008)'
_diffrn_ambient_temperature 200(2)
_diffrn_measured_fraction_theta_full 0.798
_diffrn_measured_fraction_theta_max 0.798
_diffrn_measurement_device_type 'Bruker APEX-II Quazar'
_diffrn_measurement_method '\w scans'
_diffrn_radiation_monochromator mirror
_diffrn_radiation_source 'ImuS microsource'
_diffrn_radiation_type MoK\a
_diffrn_radiation_wavelength 0.71073
_diffrn_reflns_av_R_equivalents 0.0394
_diffrn_reflns_av_sigmaI/netI 0.0352
_diffrn_reflns_limit_h_max 9
_diffrn_reflns_limit_h_min -9
_diffrn_reflns_limit_k_max 12
_diffrn_reflns_limit_k_min -12
_diffrn_reflns_limit_l_max 16
_diffrn_reflns_limit_l_min -15
_diffrn_reflns_number 18035
_diffrn_reflns_theta_full 21.17
_diffrn_reflns_theta_max 21.17
_diffrn_reflns_theta_min 2.94
_exptl_absorpt_coefficient_mu 0.618
_exptl_absorpt_correction_T_max 0.9963
_exptl_absorpt_correction_T_min 0.9022
_exptl_absorpt_correction_type multi-scan
_exptl_absorpt_process_details
;
Sheldrick, G. M. (2008). <i>SADABS</i>. University of G\"ottingen, Germany.
;
_exptl_crystal_colour brown
_exptl_crystal_density_diffrn 1.379
_exptl_crystal_density_method 'not measured'
_exptl_crystal_description plate
_exptl_crystal_F_000 800
_exptl_crystal_size_max 0.17
_exptl_crystal_size_mid 0.09
_exptl_crystal_size_min 0.01
_refine_diff_density_max 0.336
_refine_diff_density_min -0.248
_refine_diff_density_rms 0.056
_refine_ls_extinction_method none
_refine_ls_goodness_of_fit_ref 1.080
_refine_ls_hydrogen_treatment constr
_refine_ls_matrix_type full
_refine_ls_number_parameters 470
_refine_ls_number_reflns 3227
_refine_ls_number_restraints 111
_refine_ls_restrained_S_all 1.066
_refine_ls_R_factor_all 0.0474
_refine_ls_R_factor_gt 0.0358
_refine_ls_shift/su_max 0.001
_refine_ls_shift/su_mean 0.000
_refine_ls_structure_factor_coef Fsqd
_refine_ls_weighting_details 'calc w=1/[\s^2^(Fo^2^)+(0.0334P)^2^+3.2948P] where P=(Fo^2^+2Fc^2^)/3'
_refine_ls_weighting_scheme calc
_refine_ls_wR_factor_gt 0.0804
_refine_ls_wR_factor_ref 0.0857
_reflns_number_gt 2723
_reflns_number_total 3227
_reflns_threshold_expression >2sigma(I)
_cod_data_source_file ja409368a_si_002.cif
_cod_data_source_block xy4
_cod_depositor_comments
;
The following automatic conversions were performed:

'_symmetry_cell_setting' value 'Triclinic' changed to 'triclinic'
according to
/usr/data/users/saulius/crontab/automatic-downloads/rss-feeds/ACS/lib/dictionaries/cif_core.dic
dictionary named 'cif_core.dic' version 2.4.2 from 2011-04-26.

Automatic conversion script
Id: cif_fix_values 2281 2013-09-26 08:29:07Z andrius 

 Adding full bibliography for 4121678--4121682.cif.
;
_cod_original_sg_symbol_H-M P-1
_cod_database_code 4121680

loop_
_symmetry_equiv_pos_as_xyz
'x, y, z'
'-x, -y, -z'

loop_
_atom_site_label
_atom_site_type_symbol
_atom_site_fract_x
_atom_site_fract_y
_atom_site_fract_z
_atom_site_U_iso_or_equiv
_atom_site_adp_type
_atom_site_occupancy
_atom_site_symmetry_multiplicity
_atom_site_calc_flag
_atom_site_refinement_flags
_atom_site_disorder_assembly
_atom_site_disorder_group
Ru1 Ru 0.64814(5) 0.17541(4) 1.26429(3) 0.0406(2) Uani 1 1 d . A .
Cl1 Cl 0.66095(17) -0.00734(11) 1.30317(9) 0.0564(5) Uani 1 1 d . . .
P1 P 0.40614(16) 0.15216(12) 1.17436(9) 0.0432(4) Uani 1 1 d . . .
P2 P 0.75760(16) 0.34477(12) 1.29660(10) 0.0461(4) Uani 1 1 d U . .
C60 C 0.7302(6) 0.1466(4) 1.1783(4) 0.0468(16) Uani 1 1 d . . .
O60 O 0.7847(5) 0.1208(4) 1.1257(3) 0.0687(13) Uani 1 1 d . A .
C1 C 0.2923(7) 0.1680(4) 1.3177(4) 0.0424(15) Uani 1 1 d . . .
C2 C 0.1541(7) 0.1296(5) 1.3261(4) 0.0540(17) Uani 1 1 d . . .
H2 H 0.0694 0.1333 1.2787 0.065 Uiso 1 1 calc R . .
C3 C 0.1294(8) 0.0845(5) 1.4015(5) 0.0556(17) Uani 1 1 d . . .
H3 H 0.0312 0.0551 1.4030 0.067 Uiso 1 1 calc R . .
C4 C 0.2478(9) 0.0840(4) 1.4712(4) 0.0547(17) Uani 1 1 d . A .
H4 H 0.2322 0.0569 1.5231 0.066 Uiso 1 1 calc R . .
C5 C 0.7881(10) 0.1749(5) 1.6111(4) 0.0652(19) Uani 1 1 d . A .
H5 H 0.7751 0.1588 1.6663 0.078 Uiso 1 1 calc R . .
C6 C 0.9285(9) 0.2038(5) 1.6025(5) 0.071(2) Uani 1 1 d . . .
H6 H 1.0136 0.2046 1.6507 0.085 Uiso 1 1 calc R . .
C7 C 0.9460(7) 0.2322(4) 1.5219(5) 0.0586(18) Uani 1 1 d . A .
H7 H 1.0448 0.2542 1.5176 0.070 Uiso 1 1 calc R . .
C8 C 0.8298(7) 0.2301(4) 1.4488(4) 0.0469(16) Uani 1 1 d . . .
N9 N 0.5648(6) 0.1893(3) 1.3826(3) 0.0404(12) Uani 1 1 d . . .
C10 C 0.5170(9) 0.1284(4) 1.5403(4) 0.0506(16) Uani 1 1 d . A .
H10 H 0.5011 0.1036 1.5929 0.061 Uiso 1 1 calc R . .
C11 C 0.3087(6) 0.2207(4) 1.2378(3) 0.0457(15) Uani 1 1 d . . .
H11A H 0.3641 0.2932 1.2553 0.055 Uiso 1 1 calc R . .
H11B H 0.2078 0.2263 1.2005 0.055 Uiso 1 1 calc R . .
C12 C 0.8492(6) 0.2556(4) 1.3637(4) 0.0514(16) Uani 1 1 d . A .
H12 H 0.9469 0.2440 1.3544 0.062 Uiso 1 1 calc R . .
C17 C 0.4205(7) 0.1604(4) 1.3886(4) 0.0384(14) Uani 1 1 d . A .
C18 C 0.3964(8) 0.1236(4) 1.4677(4) 0.0426(15) Uani 1 1 d . . .
C19 C 0.6819(7) 0.1965(4) 1.4562(4) 0.0414(15) Uani 1 1 d . A .
C20 C 0.6597(8) 0.1686(4) 1.5376(4) 0.0468(16) Uani 1 1 d . . .
C21 C 0.3533(6) 0.2135(5) 1.0703(3) 0.0501(16) Uani 1 1 d . . .
H21 H 0.2417 0.1958 1.0481 0.060 Uiso 1 1 calc R . .
C22 C 0.3909(7) 0.3334(5) 1.0808(4) 0.0631(18) Uani 1 1 d . . .
H22A H 0.3421 0.3602 1.1227 0.076 Uiso 1 1 calc R . .
H22B H 0.5006 0.3545 1.1048 0.076 Uiso 1 1 calc R . .
C23 C 0.3403(8) 0.3830(5) 0.9955(4) 0.074(2) Uani 1 1 d . . .
H23A H 0.2296 0.3682 0.9743 0.089 Uiso 1 1 calc R . .
H23B H 0.3715 0.4604 1.0048 0.089 Uiso 1 1 calc R . .
C24 C 0.4065(8) 0.3404(6) 0.9281(4) 0.079(2) Uani 1 1 d . . .
H24A H 0.3692 0.3724 0.8726 0.095 Uiso 1 1 calc R . .
H24B H 0.5169 0.3601 0.9472 0.095 Uiso 1 1 calc R . .
C25 C 0.3660(8) 0.2247(6) 0.9145(4) 0.074(2) Uani 1 1 d . . .
H25A H 0.4149 0.1983 0.8724 0.088 Uiso 1 1 calc R . .
H25B H 0.2562 0.2053 0.8898 0.088 Uiso 1 1 calc R . .
C26 C 0.4150(7) 0.1726(5) 1.0003(4) 0.0604(18) Uani 1 1 d . . .
H26A H 0.3813 0.0955 0.9896 0.072 Uiso 1 1 calc R . .
H26B H 0.5258 0.1852 1.0210 0.072 Uiso 1 1 calc R . .
C31 C 0.2937(6) 0.0203(4) 1.1566(4) 0.0464(16) Uani 1 1 d . . .
H31 H 0.3012 -0.0036 1.2162 0.056 Uiso 1 1 calc R . .
C32 C 0.1259(6) 0.0141(5) 1.1146(4) 0.0591(18) Uani 1 1 d . . .
H32A H 0.0870 0.0667 1.1452 0.071 Uiso 1 1 calc R . .
H32B H 0.1089 0.0314 1.0533 0.071 Uiso 1 1 calc R . .
C33 C 0.0420(7) -0.0951(5) 1.1184(4) 0.070(2) Uani 1 1 d . . .
H33A H 0.0512 -0.1095 1.1799 0.084 Uiso 1 1 calc R . .
H33B H -0.0656 -0.0977 1.0887 0.084 Uiso 1 1 calc R . .
C34 C 0.1015(7) -0.1786(5) 1.0763(4) 0.072(2) Uani 1 1 d . . .
H34A H 0.0809 -0.1693 1.0133 0.087 Uiso 1 1 calc R . .
H34B H 0.0488 -0.2489 1.0835 0.087 Uiso 1 1 calc R . .
C35 C 0.2696(8) -0.1736(5) 1.1155(4) 0.070(2) Uani 1 1 d . . .
H35A H 0.3061 -0.2258 1.0831 0.085 Uiso 1 1 calc R . .
H35B H 0.2893 -0.1920 1.1766 0.085 Uiso 1 1 calc R . .
C36 C 0.3547(6) -0.0626(4) 1.1117(4) 0.0536(17) Uani 1 1 d . . .
H36A H 0.4626 -0.0599 1.1407 0.064 Uiso 1 1 calc R . .
H36B H 0.3438 -0.0471 1.0504 0.064 Uiso 1 1 calc R . .
C41 C 0.6838(6) 0.4405(4) 1.3538(3) 0.0456(15) Uani 1 1 d D A .
H41 H 0.6013 0.3975 1.3724 0.055 Uiso 1 1 calc R . .
C42 C 0.6071(6) 0.5182(5) 1.2944(4) 0.0573(17) Uani 1 1 d D . .
H42A H 0.5360 0.4794 1.2418 0.069 Uiso 1 1 calc R A .
H42B H 0.6830 0.5671 1.2760 0.069 Uiso 1 1 calc R . .
C43 C 0.5228(8) 0.5811(6) 1.3422(5) 0.086(2) Uani 1 1 d D A .
H43A H 0.4825 0.6361 1.3052 0.104 Uiso 1 1 calc R . .
H43B H 0.4370 0.5332 1.3522 0.104 Uiso 1 1 calc R . .
C44 C 0.6192(8) 0.6314(6) 1.4263(5) 0.097(3) Uani 1 1 d D . .
H44A H 0.5563 0.6634 1.4572 0.116 Uiso 1 1 calc R A .
H44B H 0.6928 0.6891 1.4153 0.116 Uiso 1 1 calc R . .
C45 C 0.7018(8) 0.5579(5) 1.4839(4) 0.077(2) Uani 1 1 d D A .
H45A H 0.6297 0.5079 1.5043 0.092 Uiso 1 1 calc R . .
H45B H 0.7731 0.5988 1.5355 0.092 Uiso 1 1 calc R . .
C46 C 0.7874(7) 0.4964(5) 1.4365(4) 0.0626(18) Uani 1 1 d D . .
H46A H 0.8686 0.5455 1.4229 0.075 Uiso 1 1 calc R A .
H46B H 0.8337 0.4442 1.4745 0.075 Uiso 1 1 calc R . .
C51 C 0.8677(19) 0.4351(14) 1.2313(11) 0.032(5) Uani 0.472(14) 1 d PDU A 1
H51 H 0.8011 0.4829 1.1987 0.038 Uiso 0.472(14) 1 calc PR A 1
C52 C 0.9162(17) 0.3690(11) 1.1670(9) 0.045(4) Uani 0.472(14) 1 d PDU A 1
H52A H 0.8264 0.3277 1.1255 0.054 Uiso 0.472(14) 1 calc PR A 1
H52B H 0.9774 0.3187 1.1986 0.054 Uiso 0.472(14) 1 calc PR A 1
C53 C 1.008(3) 0.4383(19) 1.1165(12) 0.061(7) Uani 0.472(14) 1 d PDU A 1
H53A H 1.0436 0.3926 1.0783 0.073 Uiso 0.472(14) 1 calc PR A 1
H53B H 0.9430 0.4825 1.0792 0.073 Uiso 0.472(14) 1 calc PR A 1
C54 C 1.1374(17) 0.5068(14) 1.1758(12) 0.061(6) Uani 0.472(14) 1 d PDU A 1
H54A H 1.1917 0.5520 1.1415 0.073 Uiso 0.472(14) 1 calc PR A 1
H54B H 1.2070 0.4626 1.2095 0.073 Uiso 0.472(14) 1 calc PR A 1
C55 C 1.089(2) 0.5743(12) 1.2365(11) 0.066(6) Uani 0.472(14) 1 d PDU A 1
H55A H 1.0204 0.6195 1.2033 0.079 Uiso 0.472(14) 1 calc PR A 1
H55B H 1.1770 0.6205 1.2753 0.079 Uiso 0.472(14) 1 calc PR A 1
C56 C 1.0072(19) 0.5016(14) 1.2910(10) 0.041(6) Uani 0.472(14) 1 d PDU A 1
H56A H 1.0751 0.4552 1.3228 0.049 Uiso 0.472(14) 1 calc PR A 1
H56B H 0.9789 0.5451 1.3341 0.049 Uiso 0.472(14) 1 calc PR A 1
C51B C 0.896(2) 0.3949(16) 1.2427(9) 0.053(6) Uani 0.528(14) 1 d PDU A 2
H51B H 0.9579 0.3379 1.2429 0.063 Uiso 0.528(14) 1 calc PR A 2
C52B C 0.8268(17) 0.4100(14) 1.1476(8) 0.066(5) Uani 0.528(14) 1 d PDU A 2
H52C H 0.7695 0.4692 1.1427 0.079 Uiso 0.528(14) 1 calc PR A 2
H52D H 0.7570 0.3454 1.1195 0.079 Uiso 0.528(14) 1 calc PR A 2
C53B C 0.952(3) 0.434(2) 1.1016(12) 0.089(8) Uani 0.528(14) 1 d PDU A 2
H53C H 1.0015 0.3709 1.1009 0.107 Uiso 0.528(14) 1 calc PR A 2
H53D H 0.9073 0.4482 1.0406 0.107 Uiso 0.528(14) 1 calc PR A 2
C54B C 1.064(2) 0.5241(17) 1.1453(11) 0.092(7) Uani 0.528(14) 1 d PDU A 2
H54C H 1.0165 0.5883 1.1393 0.111 Uiso 0.528(14) 1 calc PR A 2
H54D H 1.1450 0.5340 1.1161 0.111 Uiso 0.528(14) 1 calc PR A 2
C55B C 1.130(2) 0.512(2) 1.2387(12) 0.112(9) Uani 0.528(14) 1 d PDU A 2
H55C H 1.2006 0.5773 1.2654 0.134 Uiso 0.528(14) 1 calc PR A 2
H55D H 1.1871 0.4528 1.2453 0.134 Uiso 0.528(14) 1 calc PR A 2
C56B C 1.005(3) 0.492(2) 1.2854(12) 0.117(12) Uani 0.528(14) 1 d PDU A 2
H56C H 1.0502 0.4816 1.3474 0.141 Uiso 0.528(14) 1 calc PR A 2
H56D H 0.9527 0.5533 1.2823 0.141 Uiso 0.528(14) 1 calc PR A 2

loop_
_atom_site_aniso_label
_atom_site_aniso_U_11
_atom_site_aniso_U_22
_atom_site_aniso_U_33
_atom_site_aniso_U_23
_atom_site_aniso_U_13
_atom_site_aniso_U_12
Ru1 0.0367(3) 0.0437(3) 0.0402(3) -0.0018(2) 0.0092(2) 0.0065(2)
Cl1 0.0724(11) 0.0482(9) 0.0508(10) 0.0043(8) 0.0176(9) 0.0159(8)
P1 0.0408(10) 0.0471(10) 0.0398(10) 0.0028(8) 0.0091(8) 0.0050(8)
P2 0.0364(9) 0.0533(10) 0.0483(10) -0.0012(8) 0.0139(8) 0.0034(8)
C60 0.046(4) 0.050(4) 0.043(4) 0.002(3) 0.008(3) 0.011(3)
O60 0.068(3) 0.089(3) 0.060(3) 0.003(3) 0.031(3) 0.024(3)
C1 0.039(4) 0.038(4) 0.053(5) -0.004(3) 0.015(4) 0.013(3)
C2 0.045(5) 0.062(4) 0.058(5) 0.004(4) 0.014(4) 0.020(4)
C3 0.052(5) 0.052(4) 0.074(5) 0.007(4) 0.032(5) 0.017(4)
C4 0.080(6) 0.042(4) 0.059(5) 0.013(3) 0.039(5) 0.022(4)
C5 0.096(6) 0.051(4) 0.039(5) -0.003(3) 0.000(5) 0.017(4)
C6 0.071(6) 0.069(5) 0.054(6) -0.006(4) -0.011(4) 0.006(4)
C7 0.052(5) 0.052(4) 0.059(5) -0.012(4) -0.003(4) 0.006(3)
C8 0.042(5) 0.045(4) 0.046(5) -0.013(3) 0.000(4) 0.009(3)
N9 0.044(3) 0.033(3) 0.044(3) -0.004(2) 0.013(3) 0.007(2)
C10 0.077(6) 0.039(4) 0.045(5) 0.003(3) 0.026(5) 0.020(4)
C11 0.036(3) 0.057(4) 0.042(4) 0.007(3) 0.005(3) 0.013(3)
C12 0.038(4) 0.057(4) 0.058(5) -0.009(3) 0.012(3) 0.010(3)
C17 0.048(5) 0.027(3) 0.045(4) -0.001(3) 0.018(4) 0.014(3)
C18 0.053(5) 0.032(3) 0.049(5) 0.000(3) 0.019(4) 0.017(3)
C19 0.047(5) 0.032(3) 0.041(5) -0.002(3) 0.002(4) 0.014(3)
C20 0.065(5) 0.028(3) 0.044(5) -0.002(3) 0.007(4) 0.012(3)
C21 0.041(4) 0.066(5) 0.039(4) 0.008(3) 0.005(3) 0.004(3)
C22 0.057(4) 0.064(5) 0.062(5) 0.010(4) 0.009(4) 0.002(4)
C23 0.086(5) 0.068(5) 0.069(5) 0.027(4) 0.020(4) 0.012(4)
C24 0.096(6) 0.079(6) 0.064(5) 0.028(4) 0.027(4) 0.010(5)
C25 0.081(5) 0.088(6) 0.052(5) 0.019(4) 0.021(4) 0.006(4)
C26 0.069(4) 0.058(4) 0.054(4) 0.009(4) 0.019(4) 0.003(4)
C31 0.039(4) 0.059(4) 0.037(4) 0.003(3) 0.006(3) 0.004(3)
C32 0.046(4) 0.071(5) 0.051(4) 0.002(3) 0.006(3) -0.009(4)
C33 0.047(4) 0.087(5) 0.063(5) 0.006(4) 0.007(4) -0.014(4)
C34 0.070(5) 0.062(5) 0.073(5) 0.002(4) 0.016(4) -0.021(4)
C35 0.083(6) 0.050(4) 0.075(5) -0.004(4) 0.027(4) -0.005(4)
C36 0.055(4) 0.048(4) 0.051(4) -0.005(3) 0.013(3) -0.008(3)
C41 0.048(4) 0.044(4) 0.044(4) 0.001(3) 0.013(3) 0.006(3)
C42 0.048(4) 0.054(4) 0.062(4) 0.008(4) 0.001(4) 0.007(3)
C43 0.070(5) 0.068(5) 0.109(6) -0.012(5) -0.005(5) 0.029(4)
C44 0.083(6) 0.066(5) 0.127(7) -0.035(5) 0.002(5) 0.030(5)
C45 0.076(5) 0.070(5) 0.074(5) -0.029(4) 0.004(4) 0.018(4)
C46 0.066(4) 0.056(4) 0.061(5) -0.009(4) 0.009(4) 0.015(4)
C51 0.024(8) 0.018(11) 0.057(14) 0.012(7) 0.012(7) 0.008(7)
C52 0.036(10) 0.055(9) 0.040(10) 0.002(6) 0.005(7) 0.005(6)
C53 0.078(17) 0.049(13) 0.058(12) -0.009(9) 0.035(10) -0.011(11)
C54 0.036(11) 0.087(13) 0.063(15) 0.005(11) 0.022(9) 0.002(8)
C55 0.069(13) 0.049(11) 0.078(14) -0.016(8) 0.042(10) -0.028(8)
C56 0.039(11) 0.031(10) 0.060(13) -0.006(8) 0.025(9) 0.007(7)
C51B 0.056(10) 0.056(15) 0.051(9) 0.018(9) 0.023(7) 0.006(9)
C52B 0.053(10) 0.085(11) 0.055(8) 0.028(8) 0.013(7) -0.005(8)
C53B 0.086(17) 0.124(18) 0.059(10) 0.026(11) 0.035(10) -0.012(12)
C54B 0.080(15) 0.096(14) 0.106(13) 0.046(13) 0.041(12) -0.005(12)
C55B 0.062(13) 0.15(2) 0.106(14) 0.023(17) 0.015(9) -0.038(13)
C56B 0.086(19) 0.16(2) 0.072(13) 0.007(15) 0.014(13) -0.067(16)

loop_
_atom_type_symbol
_atom_type_description
_atom_type_scat_dispersion_real
_atom_type_scat_dispersion_imag
_atom_type_scat_source
C C 0.0033 0.0016 'International Tables Vol C Tables 4.2.6.8 and 6.1.1.4'
H H 0.0000 0.0000 'International Tables Vol C Tables 4.2.6.8 and 6.1.1.4'
N N 0.0061 0.0033 'International Tables Vol C Tables 4.2.6.8 and 6.1.1.4'
O O 0.0106 0.0060 'International Tables Vol C Tables 4.2.6.8 and 6.1.1.4'
P P 0.1023 0.0942 'International Tables Vol C Tables 4.2.6.8 and 6.1.1.4'
Cl Cl 0.1484 0.1585 'International Tables Vol C Tables 4.2.6.8 and 6.1.1.4'
Ru Ru -1.2594 0.8363 'International Tables Vol C Tables 4.2.6.8 and 6.1.1.4'

loop_
_geom_angle_atom_site_label_1
_geom_angle_atom_site_label_2
_geom_angle_atom_site_label_3
_geom_angle
C60 Ru1 C12 100.3(2)
C60 Ru1 P2 97.87(18)
C12 Ru1 P2 46.42(16)
C60 Ru1 N9 170.3(2)
C12 Ru1 N9 77.1(2)
P2 Ru1 N9 87.11(12)
C60 Ru1 P1 94.33(18)
C12 Ru1 P1 157.10(15)
P2 Ru1 P1 114.32(6)
N9 Ru1 P1 91.15(14)
C60 Ru1 Cl1 87.31(18)
C12 Ru1 Cl1 98.83(16)
P2 Ru1 Cl1 145.25(6)
N9 Ru1 Cl1 83.91(11)
P1 Ru1 Cl1 99.39(5)
C11 P1 C31 100.9(3)
C11 P1 C21 100.8(3)
C31 P1 C21 105.9(3)
C11 P1 Ru1 102.59(18)
C31 P1 Ru1 118.82(18)
C21 P1 Ru1 123.48(19)
C12 P2 C51B 101.6(7)
C12 P2 C41 114.1(3)
C51B P2 C41 117.8(7)
C12 P2 C51 119.2(6)
C51B P2 C51 18.7(8)
C41 P2 C51 102.2(5)
C12 P2 Ru1 65.63(18)
C51B P2 Ru1 117.6(7)
C41 P2 Ru1 123.01(19)
C51 P2 Ru1 128.5(4)
O60 C60 Ru1 174.8(5)
C2 C1 C17 118.2(6)
C2 C1 C11 120.5(6)
C17 C1 C11 121.2(5)
C1 C2 C3 123.7(6)
C1 C2 H2 118.1
C3 C2 H2 118.1
C4 C3 C2 118.8(6)
C4 C3 H3 120.6
C2 C3 H3 120.6
C3 C4 C18 120.7(6)
C3 C4 H4 119.6
C18 C4 H4 119.6
C6 C5 C20 120.6(6)
C6 C5 H5 119.7
C20 C5 H5 119.7
C5 C6 C7 119.2(6)
C5 C6 H6 120.4
C7 C6 H6 120.4
C8 C7 C6 124.1(6)
C8 C7 H7 118.0
C6 C7 H7 118.0
C7 C8 C19 117.3(6)
C7 C8 C12 123.8(6)
C19 C8 C12 118.9(5)
C19 N9 C17 119.1(5)
C19 N9 Ru1 109.9(4)
C17 N9 Ru1 127.7(4)
C20 C10 C18 121.0(6)
C20 C10 H10 119.5
C18 C10 H10 119.5
C1 C11 P1 114.0(4)
C1 C11 H11A 108.7
P1 C11 H11A 108.7
C1 C11 H11B 108.7
P1 C11 H11B 108.7
H11A C11 H11B 107.6
C8 C12 P2 125.5(4)
C8 C12 Ru1 107.5(4)
P2 C12 Ru1 67.95(19)
C8 C12 H12 115.1
P2 C12 H12 115.1
Ru1 C12 H12 115.1
N9 C17 C18 119.7(5)
N9 C17 C1 121.8(5)
C18 C17 C1 118.4(6)
C10 C18 C17 119.5(6)
C10 C18 C4 120.9(6)
C17 C18 C4 119.6(6)
N9 C19 C20 121.8(6)
N9 C19 C8 117.9(6)
C20 C19 C8 120.2(6)
C10 C20 C19 118.2(6)
C10 C20 C5 123.0(7)
C19 C20 C5 118.6(6)
C26 C21 C22 109.5(5)
C26 C21 P1 114.9(4)
C22 C21 P1 112.7(4)
C26 C21 H21 106.4
C22 C21 H21 106.4
P1 C21 H21 106.4
C23 C22 C21 112.2(5)
C23 C22 H22A 109.2
C21 C22 H22A 109.2
C23 C22 H22B 109.2
C21 C22 H22B 109.2
H22A C22 H22B 107.9
C24 C23 C22 111.0(6)
C24 C23 H23A 109.4
C22 C23 H23A 109.4
C24 C23 H23B 109.4
C22 C23 H23B 109.4
H23A C23 H23B 108.0
C25 C24 C23 110.9(6)
C25 C24 H24A 109.5
C23 C24 H24A 109.5
C25 C24 H24B 109.5
C23 C24 H24B 109.5
H24A C24 H24B 108.0
C24 C25 C26 110.9(5)
C24 C25 H25A 109.5
C26 C25 H25A 109.5
C24 C25 H25B 109.5
C26 C25 H25B 109.5
H25A C25 H25B 108.0
C21 C26 C25 113.0(5)
C21 C26 H26A 109.0
C25 C26 H26A 109.0
C21 C26 H26B 109.0
C25 C26 H26B 109.0
H26A C26 H26B 107.8
C32 C31 C36 110.1(5)
C32 C31 P1 116.2(4)
C36 C31 P1 114.9(4)
C32 C31 H31 104.7
C36 C31 H31 104.7
P1 C31 H31 104.7
C33 C32 C31 111.0(5)
C33 C32 H32A 109.4
C31 C32 H32A 109.4
C33 C32 H32B 109.4
C31 C32 H32B 109.4
H32A C32 H32B 108.0
C34 C33 C32 111.6(5)
C34 C33 H33A 109.3
C32 C33 H33A 109.3
C34 C33 H33B 109.3
C32 C33 H33B 109.3
H33A C33 H33B 108.0
C33 C34 C35 111.8(5)
C33 C34 H34A 109.3
C35 C34 H34A 109.3
C33 C34 H34B 109.3
C35 C34 H34B 109.3
H34A C34 H34B 107.9
C34 C35 C36 110.9(5)
C34 C35 H35A 109.5
C36 C35 H35A 109.5
C34 C35 H35B 109.5
C36 C35 H35B 109.5
H35A C35 H35B 108.1
C31 C36 C35 110.5(5)
C31 C36 H36A 109.5
C35 C36 H36A 109.5
C31 C36 H36B 109.5
C35 C36 H36B 109.5
H36A C36 H36B 108.1
C46 C41 C42 111.1(5)
C46 C41 P2 117.2(4)
C42 C41 P2 113.1(4)
C46 C41 H41 104.7
C42 C41 H41 104.7
P2 C41 H41 104.7
C41 C42 C43 110.0(5)
C41 C42 H42A 109.7
C43 C42 H42A 109.7
C41 C42 H42B 109.7
C43 C42 H42B 109.7
H42A C42 H42B 108.2
C44 C43 C42 112.4(5)
C44 C43 H43A 109.1
C42 C43 H43A 109.1
C44 C43 H43B 109.1
C42 C43 H43B 109.1
H43A C43 H43B 107.9
C43 C44 C45 114.2(6)
C43 C44 H44A 108.7
C45 C44 H44A 108.7
C43 C44 H44B 108.7
C45 C44 H44B 108.7
H44A C44 H44B 107.6
C44 C45 C46 111.5(6)
C44 C45 H45A 109.3
C46 C45 H45A 109.3
C44 C45 H45B 109.3
C46 C45 H45B 109.3
H45A C45 H45B 108.0
C41 C46 C45 110.5(5)
C41 C46 H46A 109.5
C45 C46 H46A 109.5
C41 C46 H46B 109.5
C45 C46 H46B 109.5
H46A C46 H46B 108.1
C52 C51 C56 108.0(13)
C52 C51 P2 110.5(11)
C56 C51 P2 111.5(11)
C52 C51 H51 109.0
C56 C51 H51 109.0
P2 C51 H51 109.0
C51 C52 C53 111.6(13)
C51 C52 H52A 109.3
C53 C52 H52A 109.3
C51 C52 H52B 109.3
C53 C52 H52B 109.3
H52A C52 H52B 108.0
C54 C53 C52 111.4(13)
C54 C53 H53A 109.3
C52 C53 H53A 109.3
C54 C53 H53B 109.3
C52 C53 H53B 109.3
H53A C53 H53B 108.0
C53 C54 C55 111.0(14)
C53 C54 H54A 109.4
C55 C54 H54A 109.4
C53 C54 H54B 109.4
C55 C54 H54B 109.4
H54A C54 H54B 108.0
C54 C55 C56 108.5(13)
C54 C55 H55A 110.0
C56 C55 H55A 110.0
C54 C55 H55B 110.0
C56 C55 H55B 110.0
H55A C55 H55B 108.4
C51 C56 C55 109.6(13)
C51 C56 H56A 109.7
C55 C56 H56A 109.7
C51 C56 H56B 109.7
C55 C56 H56B 109.7
H56A C56 H56B 108.2
C56B C51B C52B 110.1(15)
C56B C51B P2 116.9(12)
C52B C51B P2 112.3(12)
C56B C51B H51B 105.5
C52B C51B H51B 105.5
P2 C51B H51B 105.5
C51B C52B C53B 109.5(14)
C51B C52B H52C 109.8
C53B C52B H52C 109.8
C51B C52B H52D 109.8
C53B C52B H52D 109.8
H52C C52B H52D 108.2
C54B C53B C52B 111.4(14)
C54B C53B H53C 109.3
C52B C53B H53C 109.3
C54B C53B H53D 109.3
C52B C53B H53D 109.3
H53C C53B H53D 108.0
C53B C54B C55B 113.2(17)
C53B C54B H54C 108.9
C55B C54B H54C 108.9
C53B C54B H54D 108.9
C55B C54B H54D 108.9
H54C C54B H54D 107.7
C54B C55B C56B 110.2(15)
C54B C55B H55C 109.6
C56B C55B H55C 109.6
C54B C55B H55D 109.6
C56B C55B H55D 109.6
H55C C55B H55D 108.1
C51B C56B C55B 109.4(14)
C51B C56B H56C 109.8
C55B C56B H56C 109.8
C51B C56B H56D 109.8
C55B C56B H56D 109.8
H56C C56B H56D 108.2

loop_
_geom_bond_atom_site_label_1
_geom_bond_atom_site_label_2
_geom_bond_distance
Ru1 C60 1.805(7)
Ru1 C12 2.208(5)
Ru1 P2 2.2466(16)
Ru1 N9 2.249(4)
Ru1 P1 2.3121(15)
Ru1 Cl1 2.4609(15)
P1 C11 1.826(5)
P1 C31 1.830(6)
P1 C21 1.844(6)
P2 C12 1.756(6)
P2 C51B 1.799(16)
P2 C41 1.834(5)
P2 C51 1.951(18)
C60 O60 1.161(6)
C1 C2 1.361(8)
C1 C17 1.434(7)
C1 C11 1.500(7)
C2 C3 1.414(8)
C2 H2 0.9500
C3 C4 1.349(8)
C3 H3 0.9500
C4 C18 1.429(8)
C4 H4 0.9500
C5 C6 1.360(9)
C5 C20 1.431(8)
C5 H5 0.9500
C6 C7 1.398(9)
C6 H6 0.9500
C7 C8 1.367(8)
C7 H7 0.9500
C8 C19 1.429(8)
C8 C12 1.462(8)
N9 C19 1.371(7)
N9 C17 1.380(7)
C10 C20 1.374(8)
C10 C18 1.381(8)
C10 H10 0.9500
C11 H11A 0.9900
C11 H11B 0.9900
C12 H12 1.0000
C17 C18 1.429(7)
C19 C20 1.423(8)
C21 C26 1.508(8)
C21 C22 1.523(8)
C21 H21 1.0000
C22 C23 1.514(8)
C22 H22A 0.9900
C22 H22B 0.9900
C23 C24 1.511(9)
C23 H23A 0.9900
C23 H23B 0.9900
C24 C25 1.475(8)
C24 H24A 0.9900
C24 H24B 0.9900
C25 C26 1.536(8)
C25 H25A 0.9900
C25 H25B 0.9900
C26 H26A 0.9900
C26 H26B 0.9900
C31 C32 1.527(7)
C31 C36 1.529(7)
C31 H31 1.0000
C32 C33 1.515(8)
C32 H32A 0.9900
C32 H32B 0.9900
C33 C34 1.504(8)
C33 H33A 0.9900
C33 H33B 0.9900
C34 C35 1.524(8)
C34 H34A 0.9900
C34 H34B 0.9900
C35 C36 1.539(8)
C35 H35A 0.9900
C35 H35B 0.9900
C36 H36A 0.9900
C36 H36B 0.9900
C41 C46 1.505(7)
C41 C42 1.526(7)
C41 H41 1.0000
C42 C43 1.532(7)
C42 H42A 0.9900
C42 H42B 0.9900
C43 C44 1.475(8)
C43 H43A 0.9900
C43 H43B 0.9900
C44 C45 1.494(8)
C44 H44A 0.9900
C44 H44B 0.9900
C45 C46 1.527(7)
C45 H45A 0.9900
C45 H45B 0.9900
C46 H46A 0.9900
C46 H46B 0.9900
C51 C52 1.519(13)
C51 C56 1.519(13)
C51 H51 1.0000
C52 C53 1.543(14)
C52 H52A 0.9900
C52 H52B 0.9900
C53 C54 1.472(14)
C53 H53A 0.9900
C53 H53B 0.9900
C54 C55 1.488(13)
C54 H54A 0.9900
C54 H54B 0.9900
C55 C56 1.555(13)
C55 H55A 0.9900
C55 H55B 0.9900
C56 H56A 0.9900
C56 H56B 0.9900
C51B C56B 1.506(13)
C51B C52B 1.519(14)
C51B H51B 1.0000
C52B C53B 1.546(14)
C52B H52C 0.9900
C52B H52D 0.9900
C53B C54B 1.464(14)
C53B H53C 0.9900
C53B H53D 0.9900
C54B C55B 1.481(14)
C54B H54C 0.9900
C54B H54D 0.9900
C55B C56B 1.547(14)
C55B H55C 0.9900
C55B H55D 0.9900
C56B H56C 0.9900
C56B H56D 0.9900

loop_
_geom_torsion_atom_site_label_1
_geom_torsion_atom_site_label_2
_geom_torsion_atom_site_label_3
_geom_torsion_atom_site_label_4
_geom_torsion
C60 Ru1 P1 C11 -161.0(3)
C12 Ru1 P1 C11 -31.3(5)
P2 Ru1 P1 C11 -60.4(2)
N9 Ru1 P1 C11 27.0(2)
Cl1 Ru1 P1 C11 111.0(2)
C60 Ru1 P1 C31 88.8(3)
C12 Ru1 P1 C31 -141.5(5)
P2 Ru1 P1 C31 -170.5(2)
N9 Ru1 P1 C31 -83.2(2)
Cl1 Ru1 P1 C31 0.8(2)
C60 Ru1 P1 C21 -48.9(3)
C12 Ru1 P1 C21 80.8(5)
P2 Ru1 P1 C21 51.8(2)
N9 Ru1 P1 C21 139.1(3)
Cl1 Ru1 P1 C21 -136.9(2)
C60 Ru1 P2 C12 -96.7(3)
N9 Ru1 P2 C12 74.9(2)
P1 Ru1 P2 C12 164.9(2)
Cl1 Ru1 P2 C12 0.0(2)
C60 Ru1 P2 C51B -6.0(7)
C12 Ru1 P2 C51B 90.7(7)
N9 Ru1 P2 C51B 165.6(7)
P1 Ru1 P2 C51B -104.4(6)
Cl1 Ru1 P2 C51B 90.7(6)
C60 Ru1 P2 C41 159.3(3)
C12 Ru1 P2 C41 -104.0(3)
N9 Ru1 P2 C41 -29.0(2)
P1 Ru1 P2 C41 60.9(2)
Cl1 Ru1 P2 C41 -104.0(2)
C60 Ru1 P2 C51 12.2(7)
C12 Ru1 P2 C51 108.9(7)
N9 Ru1 P2 C51 -176.2(7)
P1 Ru1 P2 C51 -86.2(7)
Cl1 Ru1 P2 C51 108.8(7)
C12 Ru1 C60 O60 90(6)
P2 Ru1 C60 O60 137(6)
N9 Ru1 C60 O60 17(7)
P1 Ru1 C60 O60 -108(6)
Cl1 Ru1 C60 O60 -8(6)
C17 C1 C2 C3 1.3(8)
C11 C1 C2 C3 -176.2(5)
C1 C2 C3 C4 3.7(9)
C2 C3 C4 C18 -2.9(8)
C20 C5 C6 C7 3.0(9)
C5 C6 C7 C8 -2.0(10)
C6 C7 C8 C19 -0.1(8)
C6 C7 C8 C12 -177.3(6)
C60 Ru1 N9 C19 50.7(14)
C12 Ru1 N9 C19 -24.7(3)
P2 Ru1 N9 C19 -70.5(3)
P1 Ru1 N9 C19 175.2(3)
Cl1 Ru1 N9 C19 75.9(3)
C60 Ru1 N9 C17 -108.3(13)
C12 Ru1 N9 C17 176.3(5)
P2 Ru1 N9 C17 130.5(4)
P1 Ru1 N9 C17 16.2(4)
Cl1 Ru1 N9 C17 -83.2(4)
C2 C1 C11 P1 -116.6(5)
C17 C1 C11 P1 66.0(6)
C31 P1 C11 C1 54.7(4)
C21 P1 C11 C1 163.4(4)
Ru1 P1 C11 C1 -68.5(4)
C7 C8 C12 P2 -129.4(5)
C19 C8 C12 P2 53.5(7)
C7 C8 C12 Ru1 155.6(5)
C19 C8 C12 Ru1 -21.5(6)
C51B P2 C12 C8 148.4(7)
C41 P2 C12 C8 20.5(6)
C51 P2 C12 C8 141.6(7)
Ru1 P2 C12 C8 -96.4(5)
C51B P2 C12 Ru1 -115.3(6)
C41 P2 C12 Ru1 116.9(2)
C51 P2 C12 Ru1 -122.0(5)
C60 Ru1 C12 C8 -147.0(4)
P2 Ru1 C12 C8 121.9(4)
N9 Ru1 C12 C8 23.5(3)
P1 Ru1 C12 C8 84.3(6)
Cl1 Ru1 C12 C8 -58.1(4)
C60 Ru1 C12 P2 91.1(2)
N9 Ru1 C12 P2 -98.40(19)
P1 Ru1 C12 P2 -37.6(5)
Cl1 Ru1 C12 P2 179.97(14)
C19 N9 C17 C18 -9.2(7)
Ru1 N9 C17 C18 148.2(4)
C19 N9 C17 C1 169.6(4)
Ru1 N9 C17 C1 -33.1(6)
C2 C1 C17 N9 174.5(5)
C11 C1 C17 N9 -8.0(7)
C2 C1 C17 C18 -6.7(7)
C11 C1 C17 C18 170.8(5)
C20 C10 C18 C17 0.4(8)
C20 C10 C18 C4 -178.6(5)
N9 C17 C18 C10 7.1(7)
C1 C17 C18 C10 -171.7(5)
N9 C17 C18 C4 -173.8(5)
C1 C17 C18 C4 7.3(7)
C3 C4 C18 C10 176.5(5)
C3 C4 C18 C17 -2.5(8)
C17 N9 C19 C20 4.1(7)
Ru1 N9 C19 C20 -157.0(4)
C17 N9 C19 C8 -177.9(4)
Ru1 N9 C19 C8 21.0(5)
C7 C8 C19 N9 -177.0(5)
C12 C8 C19 N9 0.3(7)
C7 C8 C19 C20 1.1(8)
C12 C8 C19 C20 178.4(5)
C18 C10 C20 C19 -5.5(8)
C18 C10 C20 C5 -179.9(5)
N9 C19 C20 C10 3.3(7)
C8 C19 C20 C10 -174.7(5)
N9 C19 C20 C5 178.0(5)
C8 C19 C20 C5 0.0(7)
C6 C5 C20 C10 172.3(6)
C6 C5 C20 C19 -2.1(8)
C11 P1 C21 C26 -179.2(4)
C31 P1 C21 C26 -74.4(5)
Ru1 P1 C21 C26 67.8(5)
C11 P1 C21 C22 54.5(5)
C31 P1 C21 C22 159.2(4)
Ru1 P1 C21 C22 -58.6(5)
C26 C21 C22 C23 53.5(7)
P1 C21 C22 C23 -177.2(4)
C21 C22 C23 C24 -56.2(7)
C22 C23 C24 C25 57.4(8)
C23 C24 C25 C26 -56.2(8)
C22 C21 C26 C25 -52.9(7)
P1 C21 C26 C25 179.1(4)
C24 C25 C26 C21 55.5(7)
C11 P1 C31 C32 55.2(5)
C21 P1 C31 C32 -49.5(5)
Ru1 P1 C31 C32 166.3(3)
C11 P1 C31 C36 -174.2(4)
C21 P1 C31 C36 81.1(4)
Ru1 P1 C31 C36 -63.1(4)
C36 C31 C32 C33 57.5(6)
P1 C31 C32 C33 -169.6(4)
C31 C32 C33 C34 -56.6(7)
C32 C33 C34 C35 55.2(7)
C33 C34 C35 C36 -54.6(7)
C32 C31 C36 C35 -57.1(6)
P1 C31 C36 C35 169.4(4)
C34 C35 C36 C31 55.7(7)
C12 P2 C41 C46 47.8(5)
C51B P2 C41 C46 -71.3(8)
C51 P2 C41 C46 -82.3(7)
Ru1 P2 C41 C46 123.4(4)
C12 P2 C41 C42 179.0(4)
C51B P2 C41 C42 60.0(7)
C51 P2 C41 C42 49.0(7)
Ru1 P2 C41 C42 -105.3(4)
C46 C41 C42 C43 -56.6(6)
P2 C41 C42 C43 169.1(4)
C41 C42 C43 C44 53.0(8)
C42 C43 C44 C45 -51.7(9)
C43 C44 C45 C46 52.0(9)
C42 C41 C46 C45 57.7(7)
P2 C41 C46 C45 -170.1(4)
C44 C45 C46 C41 -54.4(7)
C12 P2 C51 C52 62.8(14)
C51B P2 C51 C52 42(2)
C41 P2 C51 C52 -170.3(12)
Ru1 P2 C51 C52 -18.0(17)
C12 P2 C51 C56 -57.3(13)
C51B P2 C51 C56 -78(3)
C41 P2 C51 C56 69.6(12)
Ru1 P2 C51 C56 -138.1(10)
C56 C51 C52 C53 -56(2)
P2 C51 C52 C53 -178.2(13)
C51 C52 C53 C54 55(3)
C52 C53 C54 C55 -57(3)
C53 C54 C55 C56 60(2)
C52 C51 C56 C55 60(2)
P2 C51 C56 C55 -178.5(11)
C54 C55 C56 C51 -63(2)
C12 P2 C51B C56B -90.6(18)
C41 P2 C51B C56B 35(2)
C51 P2 C51B C56B 71(3)
Ru1 P2 C51B C56B -159.0(16)
C12 P2 C51B C52B 140.8(16)
C41 P2 C51B C52B -93.8(16)
C51 P2 C51B C52B -58(3)
Ru1 P2 C51B C52B 72.4(18)
C56B C51B C52B C53B 58(3)
P2 C51B C52B C53B -169.9(15)
C51B C52B C53B C54B -55(3)
C52B C53B C54B C55B 55(3)
C53B C54B C55B C56B -56(3)
C52B C51B C56B C55B -59(3)
P2 C51B C56B C55B 170.8(14)
C54B C55B C56B C51B 58(3)
